data_7250116
loop_
_publ_author_name
'Li, Jiangying'
'Ma, Haowen'
'Shi, Xiaoju'
'Jiao, Ting'
'Wang, Lin'
'Nie, Meiling'
'Wang, Xiaojuan'
'Deng, Zongwu'
'Zhang, Hailu'

_publ_section_title
;
 Inorganic salts of topiroxostat: metastable tautomeric form and improved
 pharmaceutical performance
;
_journal_issue 16
_journal_name_full CrystEngComm
_journal_page_first 2534
_journal_page_last 2544
_journal_paper_doi 10.1039/D5CE00073D
_journal_volume 27
_journal_year 2025
_chemical_absolute_configuration ad
_chemical_formula_moiety 'C13 H9 N6, H O4 S'
_chemical_formula_sum 'C13 H10 N6 O4 S'
_chemical_formula_weight 346.33
_chemical_name_systematic 'FYX--H2SO4 II'
_space_group_crystal_system orthorhombic
_space_group_IT_number 34
_space_group_name_Hall 'P 2 -2n'
_space_group_name_H-M_alt 'P n n 2'
_atom_sites_solution_hydrogens geom
_atom_sites_solution_primary dual
_audit_creation_date 2024-11-22
_audit_creation_method
;
Olex2 1.5
(compiled 2024.02.16 svn.r378c4104 for OlexSys, GUI svn.r6928)
;
_audit_update_record
;
2024-11-25 deposited with the CCDC.	2025-03-17 downloaded from the CCDC.
;
_cell_angle_alpha 90
_cell_angle_beta 90
_cell_angle_gamma 90
_cell_formula_units_Z 4
_cell_length_a 25.4485(8)
_cell_length_b 12.9002(5)
_cell_length_c 4.46615(12)
_cell_measurement_reflns_used 5905
_cell_measurement_temperature 273.00(10)
_cell_measurement_theta_max 72.9530
_cell_measurement_theta_min 3.4570
_cell_volume 1466.20(8)
_computing_cell_refinement 'CrysAlisPro 1.171.43.136a (Rigaku OD, 2024)'
_computing_data_collection 'CrysAlisPro 1.171.43.136a (Rigaku OD, 2024)'
_computing_data_reduction 'CrysAlisPro 1.171.43.136a (Rigaku OD, 2024)'
_computing_molecular_graphics 'Olex2 1.5 (Dolomanov et al., 2009)'
_computing_publication_material 'Olex2 1.5 (Dolomanov et al., 2009)'
_computing_structure_refinement 'SHELXL 2018/3 (Sheldrick, 2015)'
_computing_structure_solution 'SHELXT 2018/2 (Sheldrick, 2018)'
_diffrn_ambient_environment air
_diffrn_ambient_temperature 273.00(10)
_diffrn_detector 'Hybrid Pixel Array Detector'
_diffrn_detector_area_resol_mean 10.0000
_diffrn_detector_type 'HyPix-Arc 150'
_diffrn_measured_fraction_theta_full 1.000
_diffrn_measured_fraction_theta_max 0.996
_diffrn_measurement_details
;
List of Runs (angles in degrees, time in seconds):

  # Type    Start    End  Width  t~exp~   \w     \q     \k     \f   Frames
#--------------------------------------------------------------------------
  1  \w    -48.00 -23.00   0.50    0.20    --  -77.79  63.00 120.00   50
  2  \w    -54.00 -27.00   0.50    0.20    --  -77.79  63.00  90.00   54
  3  \w    -56.00 -26.00   0.50    0.20    --  -77.79  63.00   0.00   60
  4  \w    -55.00 -26.00   0.50    0.20    --  -77.79  63.00-150.00   58
  5  \w     64.00 110.00   0.50    0.20    --   93.74  12.00 -90.00   92
  6  \w    106.00 138.00   0.50    0.20    --   93.74  77.00-150.00   64
  7  \w    110.00 142.00   0.50    0.20    --   93.74  77.00 -60.00   64
  8  \w    105.00 131.00   0.50    0.20    --   93.74  63.00 -60.00   52
  9  \w    102.00 140.00   0.50    0.20    --   93.74  50.00 -30.00   76
 10  \w    128.00 154.00   0.50    0.20    --   93.74  12.00 -90.00   52
 11  \w    111.00 138.00   0.50    0.20    --   93.74  77.00  30.00   54
 12  \w     65.00  90.00   0.50    0.20    --   93.74  15.00 116.00   50
 13  \w     39.00  65.00   0.50    0.20    --   51.16  15.00 116.00   52
 14  \w     99.00 136.00   0.50    0.20    --   93.74  77.00  90.00   74
 15  \w    107.00 132.00   0.50    0.20    --   93.74 134.00 155.00   50
 16  \w     97.00 123.00   0.50    0.20    --   93.74 111.00 150.00   52
 17  \w     99.00 124.00   0.50    0.20    --   93.74 111.00-100.00   50
 18  \w    120.00 151.00   0.50    0.20    --   93.74 111.00-150.00   62
 19  \w     -1.00  24.00   0.50    0.20    --   57.24 -45.00   0.00   50
 20  \w     45.00  70.00   0.50    0.20    --   93.74 -77.00   0.00   50
 21  \w     44.00  69.00   0.50    0.20    --   93.74 -77.00  60.00   50
 22  \w     44.00  69.00   0.50    0.20    --   93.74 -77.00 120.00   50
 23  \w     -7.00  26.00   0.50    0.20    --   51.16 -45.00 150.00   66
 24  \w     46.00  71.00   0.50    0.20    --   93.74 -77.00  30.00   50
 25  \w     45.00  70.00   0.50    0.20    --   93.74 -77.00 -30.00   50
 26  \w      0.00  25.00   0.50    0.20    --   57.24 -45.00 -30.00   50
 27  \w     44.00  69.00   0.50    0.20    --   93.74 -77.00-120.00   50
 28  \w     70.00  95.00   0.50    0.20    --   93.74-135.00 -90.00   50
 29  \w     36.00  91.00   0.50    0.20    --   93.74-111.00-180.00  110
 30  \w     46.00  71.00   0.50    0.20    --   93.74-134.00  88.00   50
 31  \w     18.00  43.00   0.50    0.20    --   51.16-111.00 165.00   50
 32  \w     21.00  46.00   0.50    0.20    --   57.24-111.00 165.00   50
 33  \w     46.00  92.00   0.50    0.20    --   93.74-111.00 165.00   92
 34  \w     36.00  66.00   0.50    0.20    --   93.74-111.00-150.00   60
 35  \w     42.00  93.00   0.50    0.20    --   93.74 -91.00-180.00  102
 36  \w     50.00  84.00   0.50    0.20    --   93.74 -91.00-150.00   68
 37  \w     51.00  87.00   0.50    0.20    --   93.74 -91.00-120.00   72
 38  \w     41.00  90.00   0.50    0.20    --   93.74 -91.00 120.00   98
 39  \w     53.00  78.00   0.50    0.20    --   98.00 -83.00  82.55   50
 40  \w   -100.00 -73.00   0.50    0.20    --  -77.79 135.00 -24.00   54
 41  \w    -73.00 -48.00   0.50    0.20    --  -58.89 111.00-100.00   50
 42  \w    -78.00 -21.00   0.50    0.20    --  -77.79 111.00-100.00  114
 43  \w   -128.00 -38.00   0.50    0.20    --  -77.79 -15.00 -53.00  180
 44  \w    -97.00 -49.00   0.50    0.20    --  -52.00 -15.00 -53.00   96
 45  \w   -118.00 -93.00   0.50    0.20    --  -77.79-134.00  88.00   50
;
_diffrn_measurement_device 'four-circle diffractometer'
_diffrn_measurement_device_type 'ROD, Synergy Custom DW system, HyPix-Arc 150'
_diffrn_measurement_method '\w scans'
_diffrn_orient_matrix_type 'CrysAlisPro convention (1999,Acta A55,543-557)'
_diffrn_orient_matrix_UB_11 0.0501846000
_diffrn_orient_matrix_UB_12 0.0635076000
_diffrn_orient_matrix_UB_13 0.0598069000
_diffrn_orient_matrix_UB_21 0.0315590000
_diffrn_orient_matrix_UB_22 -0.1011321000
_diffrn_orient_matrix_UB_23 0.0363902000
_diffrn_orient_matrix_UB_31 0.0122809000
_diffrn_orient_matrix_UB_32 0.0003196000
_diffrn_orient_matrix_UB_33 -0.3377400000
_diffrn_radiation_monochromator mirror
_diffrn_radiation_probe x-ray
_diffrn_radiation_type 'Cu K\a'
_diffrn_radiation_wavelength 1.54184
_diffrn_reflns_av_R_equivalents 0.0340
_diffrn_reflns_av_unetI/netI 0.0274
_diffrn_reflns_Laue_measured_fraction_full 1.000
_diffrn_reflns_Laue_measured_fraction_max 0.996
_diffrn_reflns_limit_h_max 31
_diffrn_reflns_limit_h_min -31
_diffrn_reflns_limit_k_max 16
_diffrn_reflns_limit_k_min -16
_diffrn_reflns_limit_l_max 3
_diffrn_reflns_limit_l_min -5
_diffrn_reflns_number 13799
_diffrn_reflns_point_group_measured_fraction_full 0.762
_diffrn_reflns_point_group_measured_fraction_max 0.752
_diffrn_reflns_theta_full 67.684
_diffrn_reflns_theta_max 74.570
_diffrn_reflns_theta_min 3.473
_diffrn_source 'Rotating-anode X-ray tube'
_diffrn_source_type 'Rigaku (Cu) X-ray Source'
_exptl_absorpt_coefficient_mu 2.291
_exptl_absorpt_correction_T_max 1.00000
_exptl_absorpt_correction_T_min 0.79498
_exptl_absorpt_correction_type multi-scan
_exptl_absorpt_process_details 'CrysAlisPro 1.171.43.136a (Rigaku Oxford Diffraction, 2024)'
_exptl_crystal_colour colourless
_exptl_crystal_density_diffrn 1.569
_exptl_crystal_description needle
_exptl_crystal_F_000 712
_exptl_crystal_recrystallization_method 'Re-crystallisation from solvent: methyl alcohol'
_exptl_crystal_size_max 0.13
_exptl_crystal_size_mid 0.08
_exptl_crystal_size_min 0.05
_refine_diff_density_max 0.456
_refine_diff_density_min -0.349
_refine_diff_density_rms 0.047
_refine_ls_abs_structure_details
;
 Flack x determined using 477 quotients [(I+)-(I-)]/[(I+)+(I-)]
 (Parsons, Flack and Wagner, Acta Cryst. B69 (2013) 249-259).
;
_refine_ls_abs_structure_Flack -0.03(2)
_refine_ls_extinction_method none
_refine_ls_goodness_of_fit_ref 1.082
_refine_ls_hydrogen_treatment constr
_refine_ls_matrix_type full
_refine_ls_number_parameters 218
_refine_ls_number_reflns 2268
_refine_ls_number_restraints 1
_refine_ls_restrained_S_all 1.082
_refine_ls_R_factor_all 0.0448
_refine_ls_R_factor_gt 0.0414
_refine_ls_shift/su_max 0.001
_refine_ls_shift/su_mean 0.000
_refine_ls_structure_factor_coef Fsqd
_refine_ls_weighting_details 'w=1/[\s^2^(Fo^2^)+(0.0762P)^2^+0.4526P] where P=(Fo^2^+2Fc^2^)/3'
_refine_ls_weighting_scheme calc
_refine_ls_wR_factor_gt 0.1197
_refine_ls_wR_factor_ref 0.1224
_reflns_Friedel_coverage 0.333
_reflns_Friedel_fraction_full 0.448
_reflns_Friedel_fraction_max 0.433
_reflns_number_gt 2092
_reflns_number_total 2268
_reflns_threshold_expression 'I > 2\s(I)'
_cod_data_source_file d5ce00073d2.cif
_cod_data_source_block 37-cr-20241122c_auto
_cod_depositor_comments 'Adding full bibliography for 7250115--7250119.cif.'
_cod_original_cell_volume 1466.19(8)
_cod_database_code 7250116
_shelx_shelxl_version_number 2018/3
_chemical_oxdiff_formula CHNOS
_shelx_space_group_comment
;
The symmetry employed for this shelxl refinement is uniquely defined
by the following loop, which should always be used as a source of
symmetry information in preference to the above space-group names.
They are only intended as comments.
;
_shelx_estimated_absorpt_t_max 0.894
_shelx_estimated_absorpt_t_min 0.755
_olex2_refinement_description
;
1. Fixed Uiso
 At 1.2 times of:
  All C(H) groups, All N(H) groups
 At 1.5 times of:
  All O(H) groups
2.a Aromatic/amide H refined with riding coordinates:
 N3(H3), N6(H6), C3(H3A), C4(H4), C6(H6A), C10(H10), C11(H11), C12(H12),
 C13(H13)
2.b Idealised tetrahedral OH refined as rotating group:
 O1(H1)
;
_olex2_submission_special_instructions 'No special instructions were received'
_oxdiff_exptl_absorpt_empirical_details
;
Empirical correction (ABSPACK) includes:
- Absorption correction using spherical harmonics
- Frame scaling
;
_oxdiff_exptl_absorpt_empirical_full_max 1.606
_oxdiff_exptl_absorpt_empirical_full_min 0.556

loop_
_space_group_symop_operation_xyz
'x, y, z'
'-x, -y, z'
'-x+1/2, y+1/2, z+1/2'
'x+1/2, -y+1/2, z+1/2'

loop_
_atom_site_label
_atom_site_type_symbol
_atom_site_fract_x
_atom_site_fract_y
_atom_site_fract_z
_atom_site_U_iso_or_equiv
_atom_site_adp_type
_atom_site_occupancy
_atom_site_site_symmetry_order
_atom_site_calc_flag
_atom_site_refinement_flags_posn
_atom_site_refinement_flags_adp
_atom_site_refinement_flags_occupancy
_atom_site_disorder_assembly
_atom_site_disorder_group
N1 N 0.95199(15) 0.4075(4) 0.6304(14) 0.0813(16) Uani 1 1 d . . . . .
N2 N 0.83111(13) 0.4944(2) 0.8003(9) 0.0502(8) Uani 1 1 d . . . . .
N3 N 0.74781(10) 0.2387(2) 0.0386(8) 0.0392(7) Uani 1 1 d . . . . .
H3 H 0.779430 0.216018 0.020804 0.047 Uiso 1 1 calc R U . . .
N4 N 0.70623(10) 0.2034(2) -0.1189(8) 0.0413(7) Uani 1 1 d . . . . .
N5 N 0.68136(11) 0.3309(2) 0.2006(8) 0.0416(7) Uani 1 1 d . . . . .
N6 N 0.51290(11) 0.2405(3) -0.3259(10) 0.0556(10) Uani 1 1 d . . . . .
H6 H 0.481249 0.237343 -0.392757 0.067 Uiso 1 1 calc R U . . .
C1 C 0.90769(16) 0.4124(3) 0.6246(13) 0.0571(12) Uani 1 1 d . . . . .
C2 C 0.85063(14) 0.4222(3) 0.6186(11) 0.0446(9) Uani 1 1 d . . . . .
C3 C 0.77895(16) 0.5056(3) 0.7942(11) 0.0492(9) Uani 1 1 d . . . . .
H3A H 0.763951 0.554758 0.920335 0.059 Uiso 1 1 calc R U . . .
C4 C 0.74601(15) 0.4489(3) 0.6122(10) 0.0452(9) Uani 1 1 d . . . . .
H4 H 0.709973 0.460767 0.614514 0.054 Uiso 1 1 calc R U . . .
C5 C 0.76734(12) 0.3734(2) 0.4244(11) 0.0387(7) Uani 1 1 d . . . . .
C6 C 0.82172(13) 0.3595(3) 0.4286(12) 0.0429(8) Uani 1 1 d . . . . .
H6A H 0.837905 0.309993 0.308414 0.052 Uiso 1 1 calc R U . . .
C7 C 0.73284(12) 0.3145(3) 0.2273(9) 0.0383(8) Uani 1 1 d . . . . .
C8 C 0.66717(12) 0.2619(3) -0.0134(9) 0.0369(8) Uani 1 1 d . . . . .
C9 C 0.61308(12) 0.2525(3) -0.1224(10) 0.0392(9) Uani 1 1 d . . . . .
C10 C 0.59866(13) 0.1739(3) -0.3180(11) 0.0470(9) Uani 1 1 d . . . . .
H10 H 0.623103 0.124894 -0.380523 0.056 Uiso 1 1 calc R U . . .
C11 C 0.54737(15) 0.1698(3) -0.4180(11) 0.0542(11) Uani 1 1 d . . . . .
H11 H 0.536937 0.117830 -0.549403 0.065 Uiso 1 1 calc R U . . .
C12 C 0.52516(15) 0.3161(3) -0.1348(13) 0.0586(12) Uani 1 1 d . . . . .
H12 H 0.499659 0.363273 -0.074330 0.070 Uiso 1 1 calc R U . . .
C13 C 0.57577(13) 0.3240(3) -0.0270(11) 0.0499(11) Uani 1 1 d . . . . .
H13 H 0.584787 0.376236 0.107016 0.060 Uiso 1 1 calc R U . . .
S1 S 0.38792(3) 0.37541(6) -0.5794(3) 0.0394(2) Uani 1 1 d . . . . .
O1 O 0.3864(2) 0.4626(3) -0.3436(10) 0.0927(15) Uani 1 1 d . . . . .
H1 H 0.377952 0.438340 -0.180813 0.139 Uiso 1 1 calc R U . . .
O2 O 0.33521(11) 0.3608(3) -0.6761(12) 0.0772(14) Uani 1 1 d . . . . .
O3 O 0.42014(11) 0.4184(3) -0.8145(9) 0.0684(10) Uani 1 1 d . . . . .
O4 O 0.40995(11) 0.2836(2) -0.4406(9) 0.0606(9) Uani 1 1 d . . . . .

loop_
_atom_site_aniso_label
_atom_site_aniso_U_11
_atom_site_aniso_U_22
_atom_site_aniso_U_33
_atom_site_aniso_U_23
_atom_site_aniso_U_13
_atom_site_aniso_U_12
N1 0.047(2) 0.077(3) 0.120(5) -0.003(3) -0.024(3) -0.0048(18)
N2 0.0556(18) 0.0430(16) 0.0521(19) 0.0072(16) -0.0126(17) -0.0043(14)
N3 0.0270(12) 0.0427(14) 0.0480(17) 0.0035(14) -0.0040(12) 0.0012(10)
N4 0.0286(12) 0.0436(14) 0.052(2) 0.0038(16) -0.0024(14) -0.0004(11)
N5 0.0298(12) 0.0513(17) 0.0437(18) 0.0018(16) -0.0021(14) -0.0006(12)
N6 0.0281(13) 0.070(2) 0.069(3) 0.012(2) -0.0069(16) -0.0027(14)
C1 0.046(2) 0.055(2) 0.070(3) 0.004(2) -0.020(2) -0.0062(18)
C2 0.0413(17) 0.0428(18) 0.050(2) 0.0080(17) -0.0085(17) -0.0039(14)
C3 0.061(2) 0.0389(17) 0.048(2) 0.0025(17) -0.007(2) 0.0047(16)
C4 0.0443(18) 0.0434(18) 0.048(2) 0.0096(18) -0.0037(17) 0.0013(14)
C5 0.0364(14) 0.0403(15) 0.0394(17) 0.0082(16) -0.0037(19) -0.0014(12)
C6 0.0376(15) 0.0444(17) 0.047(2) 0.004(2) -0.005(2) -0.0014(13)
C7 0.0329(15) 0.0438(18) 0.038(2) 0.0071(16) 0.0006(15) 0.0005(13)
C8 0.0289(14) 0.0410(16) 0.041(2) 0.0050(15) 0.0002(14) -0.0004(12)
C9 0.0292(15) 0.0457(17) 0.043(2) 0.0063(18) -0.0013(15) 0.0002(12)
C10 0.0326(16) 0.053(2) 0.056(3) 0.001(2) -0.0022(19) 0.0001(14)
C11 0.0385(18) 0.063(2) 0.061(3) 0.003(2) -0.011(2) -0.0041(17)
C12 0.0345(17) 0.063(2) 0.078(4) 0.006(3) 0.004(2) 0.0117(16)
C13 0.0357(17) 0.053(2) 0.061(3) 0.002(2) 0.0032(18) 0.0047(14)
S1 0.0287(3) 0.0458(4) 0.0436(5) -0.0023(5) 0.0005(4) 0.0009(3)
O1 0.163(5) 0.063(2) 0.052(2) -0.009(2) -0.012(3) 0.030(2)
O2 0.0362(14) 0.074(2) 0.121(4) 0.018(2) -0.0154(18) -0.0028(13)
O3 0.0450(15) 0.097(2) 0.063(2) 0.011(2) 0.0098(16) -0.0029(15)
O4 0.0423(13) 0.0544(15) 0.085(3) 0.0035(17) -0.0083(16) 0.0092(12)

loop_
_atom_type_symbol
_atom_type_description
_atom_type_scat_dispersion_real
_atom_type_scat_dispersion_imag
_atom_type_scat_source
C C 0.0181 0.0091 'International Tables Vol C Tables 4.2.6.8 and 6.1.1.4'
H H 0.0000 0.0000 'International Tables Vol C Tables 4.2.6.8 and 6.1.1.4'
N N 0.0311 0.0180 'International Tables Vol C Tables 4.2.6.8 and 6.1.1.4'
O O 0.0492 0.0322 'International Tables Vol C Tables 4.2.6.8 and 6.1.1.4'
S S 0.3331 0.5567 'International Tables Vol C Tables 4.2.6.8 and 6.1.1.4'

loop_
_geom_angle_atom_site_label_1
_geom_angle_atom_site_label_2
_geom_angle_atom_site_label_3
_geom_angle
_geom_angle_site_symmetry_1
_geom_angle_site_symmetry_3
_geom_angle_publ_flag
C2 N2 C3 115.7(4) . . ?
N4 N3 H3 124.8 . . ?
C7 N3 H3 124.8 . . ?
C7 N3 N4 110.5(3) . . ?
C8 N4 N3 102.1(3) . . ?
C7 N5 C8 102.7(3) . . ?
C11 N6 H6 118.5 . . ?
C11 N6 C12 123.0(3) . . ?
C12 N6 H6 118.5 . . ?
N1 C1 C2 178.3(5) . . ?
N2 C2 C1 114.9(4) . . ?
N2 C2 C6 125.8(4) . . ?
C6 C2 C1 119.4(4) . . ?
N2 C3 H3A 118.0 . . ?
N2 C3 C4 124.0(4) . . ?
C4 C3 H3A 118.0 . . ?
C3 C4 H4 120.4 . . ?
C3 C4 C5 119.3(4) . . ?
C5 C4 H4 120.4 . . ?
C4 C5 C6 117.9(4) . . ?
C4 C5 C7 119.5(3) . . ?
C6 C5 C7 122.6(4) . . ?
C2 C6 C5 117.4(4) . . ?
C2 C6 H6A 121.3 . . ?
C5 C6 H6A 121.3 . . ?
N3 C7 C5 125.9(3) . . ?
N5 C7 N3 109.7(3) . . ?
N5 C7 C5 124.3(3) . . ?
N4 C8 N5 115.0(3) . . ?
N4 C8 C9 122.4(3) . . ?
N5 C8 C9 122.6(3) . . ?
C10 C9 C8 121.2(3) . . ?
C10 C9 C13 119.8(3) . . ?
C13 C9 C8 119.0(3) . . ?
C9 C10 H10 120.6 . . ?
C11 C10 C9 118.8(4) . . ?
C11 C10 H10 120.6 . . ?
N6 C11 C10 119.8(4) . . ?
N6 C11 H11 120.1 . . ?
C10 C11 H11 120.1 . . ?
N6 C12 H12 120.1 . . ?
N6 C12 C13 119.8(4) . . ?
C13 C12 H12 120.1 . . ?
C9 C13 H13 120.6 . . ?
C12 C13 C9 118.8(4) . . ?
C12 C13 H13 120.6 . . ?
O2 S1 O1 106.3(3) . . ?
O2 S1 O3 111.5(2) . . ?
O2 S1 O4 112.75(19) . . ?
O3 S1 O1 103.4(2) . . ?
O3 S1 O4 113.9(2) . . ?
O4 S1 O1 108.3(2) . . ?
S1 O1 H1 109.5 . . ?

loop_
_geom_bond_atom_site_label_1
_geom_bond_atom_site_label_2
_geom_bond_distance
_geom_bond_site_symmetry_2
_geom_bond_publ_flag
N1 C1 1.129(5) . ?
N2 C2 1.331(6) . ?
N2 C3 1.336(5) . ?
N3 H3 0.8600 . ?
N3 N4 1.350(4) . ?
N3 C7 1.346(5) . ?
N4 C8 1.334(4) . ?
N5 C7 1.332(4) . ?
N5 C8 1.356(5) . ?
N6 H6 0.8600 . ?
N6 C11 1.331(6) . ?
N6 C12 1.332(6) . ?
C1 C2 1.458(5) . ?
C2 C6 1.384(6) . ?
C3 H3A 0.9300 . ?
C3 C4 1.378(6) . ?
C4 H4 0.9300 . ?
C4 C5 1.395(6) . ?
C5 C6 1.396(4) . ?
C5 C7 1.457(5) . ?
C6 H6A 0.9300 . ?
C8 C9 1.465(4) . ?
C9 C10 1.388(6) . ?
C9 C13 1.390(5) . ?
C10 H10 0.9300 . ?
C10 C11 1.381(5) . ?
C11 H11 0.9300 . ?
C12 H12 0.9300 . ?
C12 C13 1.379(5) . ?
C13 H13 0.9300 . ?
S1 O1 1.542(4) . ?
S1 O2 1.422(3) . ?
S1 O3 1.443(3) . ?
S1 O4 1.450(3) . ?
O1 H1 0.8200 . ?

loop_
_geom_torsion_atom_site_label_1
_geom_torsion_atom_site_label_2
_geom_torsion_atom_site_label_3
_geom_torsion_atom_site_label_4
_geom_torsion
_geom_torsion_site_symmetry_1
_geom_torsion_site_symmetry_2
_geom_torsion_site_symmetry_3
_geom_torsion_site_symmetry_4
_geom_torsion_publ_flag
N2 C2 C6 C5 0.5(7) . . . . ?
N2 C3 C4 C5 1.1(6) . . . . ?
N3 N4 C8 N5 -0.4(4) . . . . ?
N3 N4 C8 C9 179.2(3) . . . . ?
N4 N3 C7 N5 0.2(4) . . . . ?
N4 N3 C7 C5 -177.6(3) . . . . ?
N4 C8 C9 C10 7.4(6) . . . . ?
N4 C8 C9 C13 -172.7(4) . . . . ?
N5 C8 C9 C10 -173.1(4) . . . . ?
N5 C8 C9 C13 6.9(6) . . . . ?
N6 C12 C13 C9 0.2(7) . . . . ?
C1 C2 C6 C5 -178.3(4) . . . . ?
C2 N2 C3 C4 -0.9(6) . . . . ?
C3 N2 C2 C1 178.9(4) . . . . ?
C3 N2 C2 C6 0.0(6) . . . . ?
C3 C4 C5 C6 -0.5(6) . . . . ?
C3 C4 C5 C7 -178.8(4) . . . . ?
C4 C5 C6 C2 -0.3(6) . . . . ?
C4 C5 C7 N3 -179.0(4) . . . . ?
C4 C5 C7 N5 3.5(6) . . . . ?
C6 C5 C7 N3 2.8(6) . . . . ?
C6 C5 C7 N5 -174.7(4) . . . . ?
C7 N3 N4 C8 0.1(4) . . . . ?
C7 N5 C8 N4 0.5(4) . . . . ?
C7 N5 C8 C9 -179.1(3) . . . . ?
C7 C5 C6 C2 178.0(4) . . . . ?
C8 N5 C7 N3 -0.4(4) . . . . ?
C8 N5 C7 C5 177.4(3) . . . . ?
C8 C9 C10 C11 -178.8(4) . . . . ?
C8 C9 C13 C12 178.8(4) . . . . ?
C9 C10 C11 N6 -0.1(6) . . . . ?
C10 C9 C13 C12 -1.3(6) . . . . ?
C11 N6 C12 C13 0.9(7) . . . . ?
C12 N6 C11 C10 -1.0(7) . . . . ?
C13 C9 C10 C11 1.2(6) . . . . ?
